data_7118028
loop_
_publ_author_name
'Minggang Zhao'
'Lixia Wang'
'Pangpang Li'
'Xiang Zhang'
'Ying Yang'
'Wenjun Zheng'

_publ_section_title
;
 Paddlewheel 1,2,4-diazaphospholide dibismuthanes with very short
 bismuth-bismuth single bonds
;
_journal_name_full Chem.Commun.
_journal_page_first 16184
_journal_paper_doi 10.1039/C5cc07064C
_journal_volume 51
_journal_year 2015
_chemical_formula_sum 'C40 H72 Bi2 N8 P4'
_chemical_formula_weight 1206.90
_chemical_name_systematic
; 
 ? 
;
_space_group_IT_number 14
_symmetry_cell_setting monoclinic
_symmetry_space_group_name_Hall '-P 2ybc'
_symmetry_space_group_name_H-M 'P 1 21/c 1'
_atom_sites_solution_hydrogens geom
_atom_sites_solution_primary direct
_atom_sites_solution_secondary difmap
_audit_creation_method SHELXL-97
_audit_update_record
;
2015-08-03 deposited with the CCDC.
2015-09-10 downloaded from the CCDC.
;
_cell_angle_alpha 90.00
_cell_angle_beta 114.212(8)
_cell_angle_gamma 90.00
_cell_formula_units_Z 4
_cell_length_a 23.3993(14)
_cell_length_b 10.7452(5)
_cell_length_c 21.7187(17)
_cell_measurement_reflns_used 5391
_cell_measurement_temperature 296(2)
_cell_measurement_theta_max 28.9650
_cell_measurement_theta_min 3.6190
_cell_volume 4980.4(6)
_computing_cell_refinement
;
CrysAlisPro, Agilent Technologies,
Version 1.171.37.33 (release 27-03-2014 CrysAlis171 .NET)
(compiled Mar 27 2014,17:12:48)
;
_computing_data_collection
;
CrysAlisPro, Agilent Technologies,
Version 1.171.37.33 (release 27-03-2014 CrysAlis171 .NET)
(compiled Mar 27 2014,17:12:48)
;
_computing_data_reduction
;
CrysAlisPro, Agilent Technologies,
Version 1.171.37.33 (release 27-03-2014 CrysAlis171 .NET)
(compiled Mar 27 2014,17:12:48)
;
_computing_molecular_graphics 'SHELXL-97 (Sheldrick, 1997)'
_computing_publication_material 'SHELXL-97 (Sheldrick, 1997)'
_computing_structure_refinement 'SHELXL-97 (Sheldrick, 1997)'
_computing_structure_solution 'SHELXS-97 (Sheldrick, 1990)'
_diffrn_ambient_temperature 296(2)
_diffrn_detector_area_resol_mean 16.0251
_diffrn_measured_fraction_theta_full 0.996
_diffrn_measured_fraction_theta_max 0.996
_diffrn_measurement_device_type 'Xcalibur, Eos'
_diffrn_measurement_method '\w scans'
_diffrn_radiation_monochromator graphite
_diffrn_radiation_source 'fine-focus sealed tube'
_diffrn_radiation_type MoK\a
_diffrn_radiation_wavelength 0.71073
_diffrn_reflns_av_R_equivalents 0.0671
_diffrn_reflns_av_sigmaI/netI 0.1016
_diffrn_reflns_limit_h_max 26
_diffrn_reflns_limit_h_min -29
_diffrn_reflns_limit_k_max 13
_diffrn_reflns_limit_k_min -12
_diffrn_reflns_limit_l_max 27
_diffrn_reflns_limit_l_min -26
_diffrn_reflns_number 23479
_diffrn_reflns_theta_full 26.50
_diffrn_reflns_theta_max 26.50
_diffrn_reflns_theta_min 2.86
_exptl_absorpt_coefficient_mu 7.220
_exptl_absorpt_correction_T_max 0.5321
_exptl_absorpt_correction_T_min 0.3261
_exptl_absorpt_correction_type multi-scan
_exptl_absorpt_process_details
;
CrysAlisPro, Agilent Technologies,
Version 1.171.37.33 (release 27-03-2014 CrysAlis171 .NET)
(compiled Mar 27 2014,17:12:48)
Empirical absorption correction using spherical harmonics,
 implemented in SCALE3 ABSPACK scaling algorithm.
;
_exptl_crystal_colour colorless
_exptl_crystal_density_diffrn 1.610
_exptl_crystal_density_method 'not measured'
_exptl_crystal_description block
_exptl_crystal_F_000 2376
_exptl_crystal_size_max 0.20
_exptl_crystal_size_mid 0.15
_exptl_crystal_size_min 0.10
_refine_diff_density_max 1.585
_refine_diff_density_min -2.066
_refine_diff_density_rms 0.170
_refine_ls_extinction_method none
_refine_ls_goodness_of_fit_ref 1.065
_refine_ls_hydrogen_treatment mixed
_refine_ls_matrix_type full
_refine_ls_number_parameters 505
_refine_ls_number_reflns 10295
_refine_ls_number_restraints 0
_refine_ls_restrained_S_all 1.065
_refine_ls_R_factor_all 0.0956
_refine_ls_R_factor_gt 0.0561
_refine_ls_shift/su_max 0.001
_refine_ls_shift/su_mean 0.000
_refine_ls_structure_factor_coef Fsqd
_refine_ls_weighting_details 'calc w=1/[\s^2^(Fo^2^)+(0.0194P)^2^+0.0000P] where P=(Fo^2^+2Fc^2^)/3'
_refine_ls_weighting_scheme calc
_refine_ls_wR_factor_gt 0.0898
_refine_ls_wR_factor_ref 0.1042
_reflns_number_gt 6860
_reflns_number_total 10295
_reflns_threshold_expression >2sigma(I)
_cod_data_source_file c5cc07064c2.cif
_cod_data_source_block 140731-1a
_cod_original_cell_volume 4980.4(5)
_cod_original_sg_symbol_H-M P21/c
_cod_database_code 7118028

loop_
_symmetry_equiv_pos_as_xyz
'x, y, z'
'-x, y+1/2, -z+1/2'
'-x, -y, -z'
'x, -y-1/2, z-1/2'

loop_
_atom_site_label
_atom_site_type_symbol
_atom_site_fract_x
_atom_site_fract_y
_atom_site_fract_z
_atom_site_U_iso_or_equiv
_atom_site_adp_type
_atom_site_occupancy
_atom_site_symmetry_multiplicity
_atom_site_calc_flag
_atom_site_refinement_flags
_atom_site_disorder_assembly
_atom_site_disorder_group
Bi1 Bi 0.270283(14) 0.19927(3) 0.239600(18) 0.02951(10) Uani 1 1 d . . .
Bi2 Bi 0.230195(14) -0.03872(3) 0.255987(18) 0.02964(10) Uani 1 1 d . . .
P1 P 0.40387(11) 0.0749(2) 0.47920(13) 0.0389(6) Uani 1 1 d . . .
P2 P 0.10053(11) 0.2516(2) 0.32487(14) 0.0412(6) Uani 1 1 d . . .
P3 P 0.40167(12) -0.1003(2) 0.17563(14) 0.0472(7) Uani 1 1 d . . .
P4 P 0.09357(11) 0.0903(2) 0.01766(13) 0.0418(6) Uani 1 1 d . . .
N1 N 0.3425(3) 0.1193(6) 0.3512(3) 0.0302(17) Uani 1 1 d . . .
N2 N 0.3067(3) 0.0367(6) 0.3685(3) 0.0322(17) Uani 1 1 d . . .
N3 N 0.1595(3) 0.1117(5) 0.2738(3) 0.0259(16) Uani 1 1 d . . .
N4 N 0.1937(3) 0.2194(6) 0.2913(4) 0.0355(19) Uani 1 1 d . . .
N5 N 0.3246(3) 0.0458(5) 0.1971(3) 0.0279(16) Uani 1 1 d . . .
N6 N 0.3236(3) -0.0599(6) 0.2304(4) 0.0331(18) Uani 1 1 d . . .
N7 N 0.1751(3) 0.0213(6) 0.1349(4) 0.0297(16) Uani 1 1 d . . .
N8 N 0.1736(3) 0.1493(5) 0.1368(3) 0.0253(16) Uani 1 1 d . . .
C1 C 0.3957(3) 0.1480(7) 0.4039(4) 0.0269(19) Uani 1 1 d . . .
C2 C 0.3313(4) 0.0054(7) 0.4334(4) 0.0279(19) Uani 1 1 d . . .
C3 C 0.2958(4) -0.0810(8) 0.4598(5) 0.042(2) Uani 1 1 d . . .
C4 C 0.2883(6) -0.2074(9) 0.4304(6) 0.101(5) Uani 1 1 d . . .
H4A H 0.2687 -0.2018 0.3820 0.151 Uiso 1 1 calc R . .
H4B H 0.2627 -0.2567 0.4460 0.151 Uiso 1 1 calc R . .
H4C H 0.3287 -0.2457 0.4440 0.151 Uiso 1 1 calc R . .
C5 C 0.3308(5) -0.0934(10) 0.5360(5) 0.070(3) Uani 1 1 d . . .
H5A H 0.3062 -0.1416 0.5534 0.106 Uiso 1 1 calc R . .
H5B H 0.3382 -0.0122 0.5562 0.106 Uiso 1 1 calc R . .
H5C H 0.3702 -0.1343 0.5464 0.106 Uiso 1 1 calc R . .
C6 C 0.2328(5) -0.0241(10) 0.4465(6) 0.093(5) Uani 1 1 d . . .
H6A H 0.2129 0.0016 0.4001 0.139 Uiso 1 1 calc R . .
H6B H 0.2385 0.0469 0.4753 0.139 Uiso 1 1 calc R . .
H6C H 0.2070 -0.0844 0.4555 0.139 Uiso 1 1 calc R . .
C7 C 0.4458(4) 0.2269(7) 0.3955(5) 0.035(2) Uani 1 1 d . . .
C8 C 0.4980(4) 0.2596(9) 0.4649(5) 0.065(2) Uani 1 1 d . . .
H8A H 0.4806 0.3073 0.4905 0.098 Uiso 1 1 calc R . .
H8B H 0.5298 0.3076 0.4587 0.098 Uiso 1 1 calc R . .
H8C H 0.5161 0.1844 0.4888 0.098 Uiso 1 1 calc R . .
C9 C 0.4196(4) 0.3461(9) 0.3574(5) 0.065(2) Uani 1 1 d . . .
H9A H 0.3846 0.3272 0.3158 0.098 Uiso 1 1 calc R . .
H9B H 0.4515 0.3874 0.3479 0.098 Uiso 1 1 calc R . .
H9C H 0.4062 0.3995 0.3844 0.098 Uiso 1 1 calc R . .
C10 C 0.4741(4) 0.1493(9) 0.3558(5) 0.060(3) Uani 1 1 d . . .
H10A H 0.4884 0.0710 0.3782 0.089 Uiso 1 1 calc R . .
H10B H 0.5087 0.1933 0.3533 0.089 Uiso 1 1 calc R . .
H10C H 0.4428 0.1347 0.3111 0.089 Uiso 1 1 calc R . .
C11 C 0.1074(4) 0.1138(7) 0.2852(4) 0.031(2) Uani 1 1 d . . .
C12 C 0.1689(3) 0.3023(7) 0.3185(4) 0.0264(19) Uani 1 1 d . . .
C13 C 0.2007(4) 0.4269(7) 0.3446(5) 0.037(2) Uani 1 1 d . . .
C14 C 0.1766(5) 0.4844(9) 0.3930(6) 0.076(4) Uani 1 1 d . . .
H14A H 0.1322 0.4968 0.3702 0.114 Uiso 1 1 calc R . .
H14B H 0.1969 0.5630 0.4085 0.114 Uiso 1 1 calc R . .
H14C H 0.1855 0.4299 0.4308 0.114 Uiso 1 1 calc R . .
C15 C 0.1852(5) 0.5155(8) 0.2848(6) 0.069(4) Uani 1 1 d . . .
H15A H 0.2039 0.4852 0.2558 0.104 Uiso 1 1 calc R . .
H15B H 0.2014 0.5968 0.3011 0.104 Uiso 1 1 calc R . .
H15C H 0.1406 0.5202 0.2601 0.104 Uiso 1 1 calc R . .
C16 C 0.2721(4) 0.4135(9) 0.3809(5) 0.066(3) Uani 1 1 d . . .
H16A H 0.2823 0.3610 0.4198 0.099 Uiso 1 1 calc R . .
H16B H 0.2906 0.4941 0.3950 0.099 Uiso 1 1 calc R . .
H16C H 0.2880 0.3771 0.3508 0.099 Uiso 1 1 calc R . .
C17 C 0.0596(4) 0.0110(8) 0.2622(5) 0.035(2) Uani 1 1 d . . .
C18 C 0.0135(5) 0.0239(10) 0.2940(6) 0.083(4) Uani 1 1 d . . .
H18A H 0.0358 0.0298 0.3422 0.124 Uiso 1 1 calc R . .
H18B H -0.0136 -0.0475 0.2830 0.124 Uiso 1 1 calc R . .
H18C H -0.0112 0.0977 0.2772 0.124 Uiso 1 1 calc R . .
C19 C 0.0245(5) 0.0235(11) 0.1861(6) 0.093(4) Uani 1 1 d . . .
H19A H 0.0055 0.1044 0.1754 0.140 Uiso 1 1 calc R . .
H19B H -0.0074 -0.0392 0.1696 0.140 Uiso 1 1 calc R . .
H19C H 0.0532 0.0134 0.1651 0.140 Uiso 1 1 calc R . .
C20 C 0.0878(5) -0.1183(9) 0.2767(7) 0.098(5) Uani 1 1 d . . .
H20A H 0.1086 -0.1354 0.2476 0.147 Uiso 1 1 calc R . .
H20B H 0.0552 -0.1785 0.2688 0.147 Uiso 1 1 calc R . .
H20C H 0.1176 -0.1231 0.3229 0.147 Uiso 1 1 calc R . .
C21 C 0.3614(4) 0.0403(7) 0.1638(4) 0.034(2) Uani 1 1 d . . .
C22 C 0.3620(3) -0.1470(7) 0.2251(4) 0.0282(19) Uani 1 1 d . . .
C23 C 0.3744(4) -0.2683(8) 0.2639(5) 0.039(2) Uani 1 1 d . . .
C24 C 0.4083(6) -0.2430(10) 0.3377(5) 0.092(4) Uani 1 1 d . . .
H24A H 0.4487 -0.2080 0.3467 0.138 Uiso 1 1 calc R . .
H24B H 0.4135 -0.3194 0.3624 0.138 Uiso 1 1 calc R . .
H24C H 0.3845 -0.1855 0.3516 0.138 Uiso 1 1 calc R . .
C25 C 0.3138(5) -0.3360(10) 0.2508(7) 0.113(6) Uani 1 1 d . . .
H25A H 0.3228 -0.4121 0.2762 0.169 Uiso 1 1 calc R . .
H25B H 0.2926 -0.3545 0.2036 0.169 Uiso 1 1 calc R . .
H25C H 0.2875 -0.2843 0.2644 0.169 Uiso 1 1 calc R . .
C26 C 0.4144(5) -0.3546(9) 0.2431(6) 0.069(3) Uani 1 1 d . . .
H26A H 0.4526 -0.3131 0.2488 0.104 Uiso 1 1 calc R . .
H26B H 0.3920 -0.3775 0.1966 0.104 Uiso 1 1 calc R . .
H26C H 0.4240 -0.4281 0.2707 0.104 Uiso 1 1 calc R . .
C27 C 0.3637(4) 0.1457(9) 0.1194(5) 0.046(3) Uani 1 1 d . . .
C28 C 0.4054(5) 0.1112(9) 0.0839(5) 0.077(4) Uani 1 1 d . . .
H28A H 0.4476 0.1006 0.1168 0.116 Uiso 1 1 calc R . .
H28B H 0.4040 0.1762 0.0530 0.116 Uiso 1 1 calc R . .
H28C H 0.3908 0.0348 0.0596 0.116 Uiso 1 1 calc R . .
C29 C 0.3914(5) 0.2633(10) 0.1620(5) 0.075(4) Uani 1 1 d . . .
H29A H 0.3643 0.2905 0.1826 0.113 Uiso 1 1 calc R . .
H29B H 0.3952 0.3280 0.1335 0.113 Uiso 1 1 calc R . .
H29C H 0.4321 0.2444 0.1965 0.113 Uiso 1 1 calc R . .
C30 C 0.2983(5) 0.1727(10) 0.0689(6) 0.077(4) Uani 1 1 d . . .
H30A H 0.2806 0.0991 0.0431 0.115 Uiso 1 1 calc R . .
H30B H 0.2993 0.2380 0.0391 0.115 Uiso 1 1 calc R . .
H30C H 0.2731 0.1984 0.0921 0.115 Uiso 1 1 calc R . .
C31 C 0.1366(4) -0.0239(7) 0.0769(5) 0.034(2) Uani 1 1 d . . .
C32 C 0.1331(4) 0.1998(7) 0.0798(4) 0.028(2) Uani 1 1 d . . .
C33 C 0.1218(4) 0.3383(8) 0.0750(5) 0.039(2) Uani 1 1 d . . .
C34 C 0.0832(5) 0.3754(9) 0.0026(5) 0.077(4) Uani 1 1 d . . .
H34A H 0.1054 0.3543 -0.0245 0.116 Uiso 1 1 calc R . .
H34B H 0.0757 0.4634 0.0003 0.116 Uiso 1 1 calc R . .
H34C H 0.0439 0.3319 -0.0139 0.116 Uiso 1 1 calc R . .
C35 C 0.0844(4) 0.3686(9) 0.1161(5) 0.061(3) Uani 1 1 d . . .
H35A H 0.0785 0.4570 0.1163 0.092 Uiso 1 1 calc R . .
H35B H 0.1068 0.3398 0.1616 0.092 Uiso 1 1 calc R . .
H35C H 0.0444 0.3281 0.0964 0.092 Uiso 1 1 calc R . .
C36 C 0.1829(4) 0.4136(8) 0.1009(6) 0.067(3) Uani 1 1 d . . .
H36A H 0.2077 0.3886 0.0772 0.101 Uiso 1 1 calc R . .
H36B H 0.2059 0.3986 0.1483 0.101 Uiso 1 1 calc R . .
H36C H 0.1733 0.5006 0.0935 0.101 Uiso 1 1 calc R . .
C37 C 0.1337(4) -0.1634(7) 0.0621(4) 0.032(2) Uani 1 1 d . . .
C38 C 0.0888(5) -0.1882(8) -0.0103(5) 0.067(3) Uani 1 1 d . . .
H38A H 0.0474 -0.1623 -0.0169 0.100 Uiso 1 1 calc R . .
H38B H 0.0885 -0.2755 -0.0197 0.100 Uiso 1 1 calc R . .
H38C H 0.1019 -0.1423 -0.0402 0.100 Uiso 1 1 calc R . .
C39 C 0.1110(5) -0.2313(8) 0.1090(5) 0.068(3) Uani 1 1 d . . .
H39A H 0.0725 -0.1947 0.1059 0.102 Uiso 1 1 calc R . .
H39B H 0.1420 -0.2249 0.1546 0.102 Uiso 1 1 calc R . .
H39C H 0.1041 -0.3174 0.0962 0.102 Uiso 1 1 calc R . .
C40 C 0.1989(4) -0.2031(7) 0.0714(5) 0.054(3) Uani 1 1 d . . .
H40A H 0.1992 -0.2910 0.0636 0.081 Uiso 1 1 calc R . .
H40B H 0.2281 -0.1843 0.1166 0.081 Uiso 1 1 calc R . .
H40C H 0.2106 -0.1591 0.0399 0.081 Uiso 1 1 calc R . .

loop_
_atom_site_aniso_label
_atom_site_aniso_U_11
_atom_site_aniso_U_22
_atom_site_aniso_U_33
_atom_site_aniso_U_23
_atom_site_aniso_U_13
_atom_site_aniso_U_12
Bi1 0.02810(18) 0.02275(17) 0.0393(2) 0.00220(15) 0.01551(16) -0.00330(15)
Bi2 0.02796(17) 0.02158(16) 0.0419(2) 0.00244(15) 0.01685(16) -0.00174(14)
P1 0.0337(13) 0.0436(14) 0.0334(16) 0.0065(12) 0.0075(12) -0.0092(12)
P2 0.0318(13) 0.0377(13) 0.063(2) -0.0104(13) 0.0281(14) -0.0024(12)
P3 0.0497(16) 0.0458(15) 0.062(2) 0.0183(14) 0.0391(15) 0.0206(13)
P4 0.0412(14) 0.0360(13) 0.0352(16) -0.0050(12) 0.0024(12) 0.0035(12)
N1 0.022(4) 0.040(4) 0.027(4) 0.010(3) 0.009(3) -0.015(3)
N2 0.024(4) 0.046(4) 0.028(5) -0.006(4) 0.012(3) -0.011(3)
N3 0.023(4) 0.020(3) 0.038(5) 0.000(3) 0.015(3) -0.002(3)
N4 0.025(4) 0.020(4) 0.070(6) 0.014(4) 0.028(4) 0.008(3)
N5 0.029(4) 0.021(3) 0.033(5) 0.012(3) 0.012(3) 0.003(3)
N6 0.031(4) 0.025(4) 0.059(6) -0.001(3) 0.034(4) -0.003(3)
N7 0.036(4) 0.018(3) 0.033(5) -0.004(3) 0.012(4) -0.004(3)
N8 0.022(3) 0.018(3) 0.038(5) -0.002(3) 0.014(3) -0.001(3)
C1 0.019(4) 0.022(4) 0.038(6) 0.001(4) 0.009(4) 0.000(3)
C2 0.027(4) 0.025(4) 0.031(6) -0.003(4) 0.011(4) -0.007(4)
C3 0.036(5) 0.045(6) 0.051(7) -0.005(5) 0.023(5) -0.013(5)
C4 0.192(15) 0.057(7) 0.104(12) -0.022(7) 0.112(11) -0.059(9)
C5 0.086(8) 0.079(8) 0.047(8) 0.004(6) 0.028(7) -0.041(7)
C6 0.058(7) 0.114(10) 0.131(13) 0.063(9) 0.065(8) 0.010(7)
C7 0.022(4) 0.032(5) 0.051(7) -0.002(4) 0.014(4) -0.008(4)
C8 0.033(4) 0.057(5) 0.093(7) 0.027(5) 0.012(4) -0.019(4)
C9 0.033(4) 0.057(5) 0.093(7) 0.027(5) 0.012(4) -0.019(4)
C10 0.044(6) 0.082(8) 0.063(8) -0.005(6) 0.033(6) -0.015(6)
C11 0.022(4) 0.033(5) 0.035(6) -0.003(4) 0.009(4) -0.006(4)
C12 0.021(4) 0.023(4) 0.033(5) 0.007(4) 0.009(4) 0.009(4)
C13 0.043(5) 0.027(5) 0.049(7) -0.011(4) 0.027(5) -0.005(4)
C14 0.073(8) 0.050(7) 0.126(12) -0.049(7) 0.063(8) -0.034(6)
C15 0.078(8) 0.029(5) 0.099(11) -0.012(6) 0.034(8) -0.028(6)
C16 0.034(6) 0.062(7) 0.086(10) -0.039(7) 0.009(6) -0.016(5)
C17 0.020(4) 0.033(5) 0.056(7) -0.007(5) 0.019(5) -0.014(4)
C18 0.068(8) 0.075(8) 0.141(13) -0.037(8) 0.079(9) -0.041(7)
C19 0.071(8) 0.101(10) 0.073(10) -0.004(8) -0.006(7) -0.062(7)
C20 0.041(7) 0.053(7) 0.178(15) -0.018(8) 0.021(8) -0.022(6)
C21 0.025(4) 0.038(5) 0.044(6) 0.008(4) 0.019(4) 0.004(4)
C22 0.023(4) 0.029(4) 0.035(5) -0.010(4) 0.014(4) -0.013(4)
C23 0.032(5) 0.040(5) 0.049(7) 0.021(5) 0.020(5) 0.019(4)
C24 0.152(13) 0.071(8) 0.044(9) 0.037(7) 0.032(8) 0.053(9)
C25 0.078(9) 0.063(8) 0.219(19) 0.054(10) 0.082(11) 0.015(7)
C26 0.089(9) 0.051(6) 0.084(10) 0.021(6) 0.053(8) 0.031(6)
C27 0.037(5) 0.046(6) 0.059(8) 0.023(5) 0.025(5) 0.007(5)
C28 0.099(9) 0.077(8) 0.094(10) 0.046(7) 0.077(9) 0.033(7)
C29 0.097(9) 0.072(8) 0.074(10) 0.023(7) 0.052(8) -0.007(7)
C30 0.078(9) 0.080(8) 0.087(11) 0.031(7) 0.048(8) 0.011(7)
C31 0.036(5) 0.028(5) 0.046(6) 0.009(4) 0.026(5) 0.006(4)
C32 0.030(5) 0.017(4) 0.035(6) 0.012(4) 0.012(4) 0.012(4)
C33 0.039(5) 0.035(5) 0.039(6) -0.002(5) 0.011(5) 0.004(4)
C34 0.093(9) 0.043(6) 0.065(9) 0.016(6) 0.002(7) 0.028(6)
C35 0.067(7) 0.044(6) 0.087(10) -0.002(6) 0.046(7) 0.011(6)
C36 0.060(7) 0.029(5) 0.118(11) 0.018(6) 0.042(7) 0.011(5)
C37 0.038(5) 0.021(4) 0.031(6) -0.011(4) 0.007(4) -0.001(4)
C38 0.086(8) 0.035(6) 0.069(9) -0.008(6) 0.022(7) 0.000(6)
C39 0.118(10) 0.028(5) 0.082(10) 0.001(6) 0.067(8) -0.008(6)
C40 0.063(7) 0.034(5) 0.067(8) -0.021(5) 0.029(6) 0.014(5)

loop_
_atom_type_symbol
_atom_type_description
_atom_type_scat_dispersion_real
_atom_type_scat_dispersion_imag
_atom_type_scat_source
C C 0.0033 0.0016 'International Tables Vol C Tables 4.2.6.8 and 6.1.1.4'
H H 0.0000 0.0000 'International Tables Vol C Tables 4.2.6.8 and 6.1.1.4'
N N 0.0061 0.0033 'International Tables Vol C Tables 4.2.6.8 and 6.1.1.4'
P P 0.1023 0.0942 'International Tables Vol C Tables 4.2.6.8 and 6.1.1.4'
Bi Bi -4.1077 10.2566 'International Tables Vol C Tables 4.2.6.8 and 6.1.1.4'

loop_
_geom_angle_atom_site_label_1
_geom_angle_atom_site_label_2
_geom_angle_atom_site_label_3
_geom_angle
_geom_angle_site_symmetry_1
_geom_angle_site_symmetry_3
N1 Bi1 N5 83.4(2) . .
N1 Bi1 N4 85.2(2) . .
N5 Bi1 N4 143.23(19) . .
N1 Bi1 N8 143.7(2) . .
N5 Bi1 N8 86.5(2) . .
N4 Bi1 N8 82.3(2) . .
N1 Bi1 Bi2 71.80(14) . .
N5 Bi1 Bi2 71.87(13) . .
N4 Bi1 Bi2 71.35(14) . .
N8 Bi1 Bi2 71.90(14) . .
N3 Bi2 N6 144.1(2) . .
N3 Bi2 N7 84.6(2) . .
N6 Bi2 N7 84.8(2) . .
N3 Bi2 N2 83.8(2) . .
N6 Bi2 N2 84.5(2) . .
N7 Bi2 N2 143.2(2) . .
N3 Bi2 Bi1 72.57(13) . .
N6 Bi2 Bi1 71.50(14) . .
N7 Bi2 Bi1 71.61(14) . .
N2 Bi2 Bi1 71.61(15) . .
C2 P1 C1 87.2(4) . .
C12 P2 C11 87.3(4) . .
C21 P3 C22 87.0(4) . .
C32 P4 C31 86.7(4) . .
C1 N1 N2 111.9(7) . .
C1 N1 Bi1 141.4(5) . .
N2 N1 Bi1 104.1(4) . .
C2 N2 N1 114.0(6) . .
C2 N2 Bi2 141.2(5) . .
N1 N2 Bi2 102.5(5) . .
C11 N3 N4 114.0(6) . .
C11 N3 Bi2 139.7(5) . .
N4 N3 Bi2 104.2(4) . .
C12 N4 N3 112.2(6) . .
C12 N4 Bi1 142.0(5) . .
N3 N4 Bi1 104.4(4) . .
C21 N5 N6 114.3(6) . .
C21 N5 Bi1 140.7(5) . .
N6 N5 Bi1 103.6(4) . .
C22 N6 N5 112.4(6) . .
C22 N6 Bi2 140.5(5) . .
N5 N6 Bi2 104.7(4) . .
C31 N7 N8 112.6(7) . .
C31 N7 Bi2 140.9(5) . .
N8 N7 Bi2 103.6(5) . .
C32 N8 N7 113.4(7) . .
C32 N8 Bi1 141.6(5) . .
N7 N8 Bi1 102.5(5) . .
N1 C1 C7 121.3(7) . .
N1 C1 P1 113.7(6) . .
C7 C1 P1 124.7(6) . .
N2 C2 C3 119.6(7) . .
N2 C2 P1 113.1(5) . .
C3 C2 P1 127.3(7) . .
C4 C3 C2 112.7(7) . .
C4 C3 C6 110.9(9) . .
C2 C3 C6 108.9(8) . .
C4 C3 C5 107.7(9) . .
C2 C3 C5 109.5(7) . .
C6 C3 C5 107.0(8) . .
C3 C4 H4A 109.5 . .
C3 C4 H4B 109.5 . .
H4A C4 H4B 109.5 . .
C3 C4 H4C 109.5 . .
H4A C4 H4C 109.5 . .
H4B C4 H4C 109.5 . .
C3 C5 H5A 109.5 . .
C3 C5 H5B 109.5 . .
H5A C5 H5B 109.5 . .
C3 C5 H5C 109.5 . .
H5A C5 H5C 109.5 . .
H5B C5 H5C 109.5 . .
C3 C6 H6A 109.5 . .
C3 C6 H6B 109.5 . .
H6A C6 H6B 109.5 . .
C3 C6 H6C 109.5 . .
H6A C6 H6C 109.5 . .
H6B C6 H6C 109.5 . .
C9 C7 C1 112.4(6) . .
C9 C7 C10 109.0(8) . .
C1 C7 C10 107.3(7) . .
C9 C7 C8 108.8(7) . .
C1 C7 C8 110.5(7) . .
C10 C7 C8 108.8(7) . .
C7 C8 H8A 109.5 . .
C7 C8 H8B 109.5 . .
H8A C8 H8B 109.5 . .
C7 C8 H8C 109.5 . .
H8A C8 H8C 109.5 . .
H8B C8 H8C 109.5 . .
C7 C9 H9A 109.5 . .
C7 C9 H9B 109.5 . .
H9A C9 H9B 109.5 . .
C7 C9 H9C 109.5 . .
H9A C9 H9C 109.5 . .
H9B C9 H9C 109.5 . .
C7 C10 H10A 109.5 . .
C7 C10 H10B 109.5 . .
H10A C10 H10B 109.5 . .
C7 C10 H10C 109.5 . .
H10A C10 H10C 109.5 . .
H10B C10 H10C 109.5 . .
N3 C11 C17 122.4(7) . .
N3 C11 P2 112.2(6) . .
C17 C11 P2 125.3(6) . .
N4 C12 C13 121.2(6) . .
N4 C12 P2 114.1(6) . .
C13 C12 P2 124.6(6) . .
C14 C13 C12 110.6(7) . .
C14 C13 C15 108.0(8) . .
C12 C13 C15 108.8(7) . .
C14 C13 C16 108.6(8) . .
C12 C13 C16 111.9(7) . .
C15 C13 C16 108.9(8) . .
C13 C14 H14A 109.5 . .
C13 C14 H14B 109.5 . .
H14A C14 H14B 109.5 . .
C13 C14 H14C 109.5 . .
H14A C14 H14C 109.5 . .
H14B C14 H14C 109.5 . .
C13 C15 H15A 109.5 . .
C13 C15 H15B 109.5 . .
H15A C15 H15B 109.5 . .
C13 C15 H15C 109.5 . .
H15A C15 H15C 109.5 . .
H15B C15 H15C 109.5 . .
C13 C16 H16A 109.5 . .
C13 C16 H16B 109.5 . .
H16A C16 H16B 109.5 . .
C13 C16 H16C 109.5 . .
H16A C16 H16C 109.5 . .
H16B C16 H16C 109.5 . .
C11 C17 C18 110.7(7) . .
C11 C17 C20 113.8(7) . .
C18 C17 C20 108.8(8) . .
C11 C17 C19 107.0(7) . .
C18 C17 C19 108.7(8) . .
C20 C17 C19 107.6(9) . .
C17 C18 H18A 109.5 . .
C17 C18 H18B 109.5 . .
H18A C18 H18B 109.5 . .
C17 C18 H18C 109.5 . .
H18A C18 H18C 109.5 . .
H18B C18 H18C 109.5 . .
C17 C19 H19A 109.5 . .
C17 C19 H19B 109.5 . .
H19A C19 H19B 109.5 . .
C17 C19 H19C 109.5 . .
H19A C19 H19C 109.5 . .
H19B C19 H19C 109.5 . .
C17 C20 H20A 109.5 . .
C17 C20 H20B 109.5 . .
H20A C20 H20B 109.5 . .
C17 C20 H20C 109.5 . .
H20A C20 H20C 109.5 . .
H20B C20 H20C 109.5 . .
N5 C21 C27 121.1(7) . .
N5 C21 P3 112.9(6) . .
C27 C21 P3 126.0(6) . .
N6 C22 C23 122.4(7) . .
N6 C22 P3 113.4(6) . .
C23 C22 P3 123.9(6) . .
C24 C23 C25 109.4(9) . .
C24 C23 C26 108.1(8) . .
C25 C23 C26 107.2(9) . .
C24 C23 C22 109.7(8) . .
C25 C23 C22 111.0(7) . .
C26 C23 C22 111.2(7) . .
C23 C24 H24A 109.5 . .
C23 C24 H24B 109.5 . .
H24A C24 H24B 109.5 . .
C23 C24 H24C 109.5 . .
H24A C24 H24C 109.5 . .
H24B C24 H24C 109.5 . .
C23 C25 H25A 109.5 . .
C23 C25 H25B 109.5 . .
H25A C25 H25B 109.5 . .
C23 C25 H25C 109.5 . .
H25A C25 H25C 109.5 . .
H25B C25 H25C 109.5 . .
C23 C26 H26A 109.5 . .
C23 C26 H26B 109.5 . .
H26A C26 H26B 109.5 . .
C23 C26 H26C 109.5 . .
H26A C26 H26C 109.5 . .
H26B C26 H26C 109.5 . .
C30 C27 C21 108.7(8) . .
C30 C27 C28 110.6(9) . .
C21 C27 C28 110.0(7) . .
C30 C27 C29 109.4(8) . .
C21 C27 C29 110.4(8) . .
C28 C27 C29 107.8(8) . .
C27 C28 H28A 109.5 . .
C27 C28 H28B 109.5 . .
H28A C28 H28B 109.5 . .
C27 C28 H28C 109.5 . .
H28A C28 H28C 109.5 . .
H28B C28 H28C 109.5 . .
C27 C29 H29A 109.5 . .
C27 C29 H29B 109.5 . .
H29A C29 H29B 109.5 . .
C27 C29 H29C 109.5 . .
H29A C29 H29C 109.5 . .
H29B C29 H29C 109.5 . .
C27 C30 H30A 109.5 . .
C27 C30 H30B 109.5 . .
H30A C30 H30B 109.5 . .
C27 C30 H30C 109.5 . .
H30A C30 H30C 109.5 . .
H30B C30 H30C 109.5 . .
N7 C31 C37 121.4(8) . .
N7 C31 P4 114.0(6) . .
C37 C31 P4 124.4(7) . .
N8 C32 C33 120.4(8) . .
N8 C32 P4 113.3(5) . .
C33 C32 P4 126.2(6) . .
C32 C33 C34 110.3(8) . .
C32 C33 C35 107.3(7) . .
C34 C33 C35 108.2(8) . .
C32 C33 C36 112.6(7) . .
C34 C33 C36 108.2(8) . .
C35 C33 C36 110.2(8) . .
C33 C34 H34A 109.5 . .
C33 C34 H34B 109.5 . .
H34A C34 H34B 109.5 . .
C33 C34 H34C 109.5 . .
H34A C34 H34C 109.5 . .
H34B C34 H34C 109.5 . .
C33 C35 H35A 109.5 . .
C33 C35 H35B 109.5 . .
H35A C35 H35B 109.5 . .
C33 C35 H35C 109.5 . .
H35A C35 H35C 109.5 . .
H35B C35 H35C 109.5 . .
C33 C36 H36A 109.5 . .
C33 C36 H36B 109.5 . .
H36A C36 H36B 109.5 . .
C33 C36 H36C 109.5 . .
H36A C36 H36C 109.5 . .
H36B C36 H36C 109.5 . .
C38 C37 C40 108.8(7) . .
C38 C37 C39 109.1(8) . .
C40 C37 C39 112.7(8) . .
C38 C37 C31 110.0(7) . .
C40 C37 C31 107.0(6) . .
C39 C37 C31 109.2(7) . .
C37 C38 H38A 109.5 . .
C37 C38 H38B 109.5 . .
H38A C38 H38B 109.5 . .
C37 C38 H38C 109.5 . .
H38A C38 H38C 109.5 . .
H38B C38 H38C 109.5 . .
C37 C39 H39A 109.5 . .
C37 C39 H39B 109.5 . .
H39A C39 H39B 109.5 . .
C37 C39 H39C 109.5 . .
H39A C39 H39C 109.5 . .
H39B C39 H39C 109.5 . .
C37 C40 H40A 109.5 . .
C37 C40 H40B 109.5 . .
H40A C40 H40B 109.5 . .
C37 C40 H40C 109.5 . .
H40A C40 H40C 109.5 . .
H40B C40 H40C 109.5 . .

loop_
_geom_bond_atom_site_label_1
_geom_bond_atom_site_label_2
_geom_bond_distance
_geom_bond_site_symmetry_2
Bi1 N1 2.472(7) .
Bi1 N5 2.480(6) .
Bi1 N4 2.483(6) .
Bi1 N8 2.500(6) .
Bi1 Bi2 2.7964(4) .
Bi2 N3 2.454(6) .
Bi2 N6 2.475(5) .
Bi2 N7 2.492(7) .
Bi2 N2 2.499(7) .
P1 C2 1.746(8) .
P1 C1 1.753(8) .
P2 C12 1.748(7) .
P2 C11 1.753(8) .
P3 C21 1.743(8) .
P3 C22 1.756(7) .
P4 C32 1.743(8) .
P4 C31 1.765(8) .
N1 C1 1.336(9) .
N1 N2 1.374(8) .
N2 C2 1.329(9) .
N3 C11 1.341(8) .
N3 N4 1.368(8) .
N4 C12 1.328(9) .
N5 C21 1.334(9) .
N5 N6 1.352(8) .
N6 C22 1.336(9) .
N7 C31 1.305(10) .
N7 N8 1.377(8) .
N8 C32 1.328(9) .
C1 C7 1.517(10) .
C2 C3 1.507(10) .
C3 C4 1.481(12) .
C3 C6 1.509(11) .
C3 C5 1.521(12) .
C4 H4A 0.9600 .
C4 H4B 0.9600 .
C4 H4C 0.9600 .
C5 H5A 0.9600 .
C5 H5B 0.9600 .
C5 H5C 0.9600 .
C6 H6A 0.9600 .
C6 H6B 0.9600 .
C6 H6C 0.9600 .
C7 C9 1.511(11) .
C7 C10 1.530(11) .
C7 C8 1.543(12) .
C8 H8A 0.9600 .
C8 H8B 0.9600 .
C8 H8C 0.9600 .
C9 H9A 0.9600 .
C9 H9B 0.9600 .
C9 H9C 0.9600 .
C10 H10A 0.9600 .
C10 H10B 0.9600 .
C10 H10C 0.9600 .
C11 C17 1.504(10) .
C12 C13 1.524(10) .
C13 C14 1.513(11) .
C13 C15 1.529(12) .
C13 C16 1.534(11) .
C14 H14A 0.9600 .
C14 H14B 0.9600 .
C14 H14C 0.9600 .
C15 H15A 0.9600 .
C15 H15B 0.9600 .
C15 H15C 0.9600 .
C16 H16A 0.9600 .
C16 H16B 0.9600 .
C16 H16C 0.9600 .
C17 C18 1.508(10) .
C17 C20 1.515(12) .
C17 C19 1.521(13) .
C18 H18A 0.9600 .
C18 H18B 0.9600 .
C18 H18C 0.9600 .
C19 H19A 0.9600 .
C19 H19B 0.9600 .
C19 H19C 0.9600 .
C20 H20A 0.9600 .
C20 H20B 0.9600 .
C20 H20C 0.9600 .
C21 C27 1.503(11) .
C22 C23 1.514(11) .
C23 C24 1.494(13) .
C23 C25 1.513(12) .
C23 C26 1.513(11) .
C24 H24A 0.9600 .
C24 H24B 0.9600 .
C24 H24C 0.9600 .
C25 H25A 0.9600 .
C25 H25B 0.9600 .
C25 H25C 0.9600 .
C26 H26A 0.9600 .
C26 H26B 0.9600 .
C26 H26C 0.9600 .
C27 C30 1.502(13) .
C27 C28 1.514(11) .
C27 C29 1.543(13) .
C28 H28A 0.9600 .
C28 H28B 0.9600 .
C28 H28C 0.9600 .
C29 H29A 0.9600 .
C29 H29B 0.9600 .
C29 H29C 0.9600 .
C30 H30A 0.9600 .
C30 H30B 0.9600 .
C30 H30C 0.9600 .
C31 C37 1.529(10) .
C32 C33 1.507(10) .
C33 C34 1.509(12) .
C33 C35 1.519(11) .
C33 C36 1.535(11) .
C34 H34A 0.9600 .
C34 H34B 0.9600 .
C34 H34C 0.9600 .
C35 H35A 0.9600 .
C35 H35B 0.9600 .
C35 H35C 0.9600 .
C36 H36A 0.9600 .
C36 H36B 0.9600 .
C36 H36C 0.9600 .
C37 C38 1.514(12) .
C37 C40 1.515(10) .
C37 C39 1.515(11) .
C38 H38A 0.9600 .
C38 H38B 0.9600 .
C38 H38C 0.9600 .
C39 H39A 0.9600 .
C39 H39B 0.9600 .
C39 H39C 0.9600 .
C40 H40A 0.9600 .
C40 H40B 0.9600 .
C40 H40C 0.9600 .

loop_
_geom_torsion_atom_site_label_1
_geom_torsion_atom_site_label_2
_geom_torsion_atom_site_label_3
_geom_torsion_atom_site_label_4
_geom_torsion
_geom_torsion_site_symmetry_1
_geom_torsion_site_symmetry_2
_geom_torsion_site_symmetry_3
_geom_torsion_site_symmetry_4
N1 Bi1 Bi2 N3 103.7(2) . . . .
N5 Bi1 Bi2 N3 -167.4(2) . . . .
N4 Bi1 Bi2 N3 12.6(2) . . . .
N8 Bi1 Bi2 N3 -75.2(2) . . . .
N1 Bi1 Bi2 N6 -75.7(2) . . . .
N5 Bi1 Bi2 N6 13.2(2) . . . .
N4 Bi1 Bi2 N6 -166.8(2) . . . .
N8 Bi1 Bi2 N6 105.5(2) . . . .
N1 Bi1 Bi2 N7 -166.3(2) . . . .
N5 Bi1 Bi2 N7 -77.4(2) . . . .
N4 Bi1 Bi2 N7 102.6(2) . . . .
N8 Bi1 Bi2 N7 14.9(2) . . . .
N1 Bi1 Bi2 N2 14.6(2) . . . .
N5 Bi1 Bi2 N2 103.5(2) . . . .
N4 Bi1 Bi2 N2 -76.5(2) . . . .
N8 Bi1 Bi2 N2 -164.3(2) . . . .
N5 Bi1 N1 C1 101.4(9) . . . .
N4 Bi1 N1 C1 -113.6(9) . . . .
N8 Bi1 N1 C1 176.3(7) . . . .
Bi2 Bi1 N1 C1 174.4(9) . . . .
N5 Bi1 N1 N2 -99.7(5) . . . .
N4 Bi1 N1 N2 45.3(4) . . . .
N8 Bi1 N1 N2 -24.8(6) . . . .
Bi2 Bi1 N1 N2 -26.7(4) . . . .
C1 N1 N2 C2 1.7(9) . . . .
Bi1 N1 N2 C2 -164.3(5) . . . .
C1 N1 N2 Bi2 -164.8(5) . . . .
Bi1 N1 N2 Bi2 29.2(4) . . . .
N3 Bi2 N2 C2 100.2(8) . . . .
N6 Bi2 N2 C2 -113.9(8) . . . .
N7 Bi2 N2 C2 172.4(7) . . . .
Bi1 Bi2 N2 C2 173.8(8) . . . .
N3 Bi2 N2 N1 -99.9(4) . . . .
N6 Bi2 N2 N1 46.1(4) . . . .
N7 Bi2 N2 N1 -27.6(6) . . . .
Bi1 Bi2 N2 N1 -26.2(4) . . . .
N6 Bi2 N3 C11 176.6(7) . . . .
N7 Bi2 N3 C11 103.2(8) . . . .
N2 Bi2 N3 C11 -111.8(9) . . . .
Bi1 Bi2 N3 C11 175.6(9) . . . .
N6 Bi2 N3 N4 -21.8(7) . . . .
N7 Bi2 N3 N4 -95.2(5) . . . .
N2 Bi2 N3 N4 49.8(5) . . . .
Bi1 Bi2 N3 N4 -22.8(4) . . . .
C11 N3 N4 C12 2.4(10) . . . .
Bi2 N3 N4 C12 -164.7(5) . . . .
C11 N3 N4 Bi1 -167.4(5) . . . .
Bi2 N3 N4 Bi1 25.5(4) . . . .
N1 Bi1 N4 C12 100.3(9) . . . .
N5 Bi1 N4 C12 172.6(8) . . . .
N8 Bi1 N4 C12 -113.9(9) . . . .
Bi2 Bi1 N4 C12 172.7(10) . . . .
N1 Bi1 N4 N3 -95.1(5) . . . .
N5 Bi1 N4 N3 -22.8(7) . . . .
N8 Bi1 N4 N3 50.7(5) . . . .
Bi2 Bi1 N4 N3 -22.7(4) . . . .
N1 Bi1 N5 C21 -115.6(9) . . . .
N4 Bi1 N5 C21 171.5(8) . . . .
N8 Bi1 N5 C21 99.3(9) . . . .
Bi2 Bi1 N5 C21 171.4(9) . . . .
N1 Bi1 N5 N6 48.9(5) . . . .
N4 Bi1 N5 N6 -23.9(7) . . . .
N8 Bi1 N5 N6 -96.1(5) . . . .
Bi2 Bi1 N5 N6 -24.0(4) . . . .
C21 N5 N6 C22 2.5(10) . . . .
Bi1 N5 N6 C22 -166.8(5) . . . .
C21 N5 N6 Bi2 -163.8(6) . . . .
Bi1 N5 N6 Bi2 26.9(4) . . . .
N3 Bi2 N6 C22 174.9(8) . . . .
N7 Bi2 N6 C22 -111.8(9) . . . .
N2 Bi2 N6 C22 103.5(9) . . . .
Bi1 Bi2 N6 C22 175.9(9) . . . .
N3 Bi2 N6 N5 -25.3(7) . . . .
N7 Bi2 N6 N5 48.1(5) . . . .
N2 Bi2 N6 N5 -96.7(5) . . . .
Bi1 Bi2 N6 N5 -24.3(4) . . . .
N3 Bi2 N7 C31 -111.3(8) . . . .
N6 Bi2 N7 C31 103.1(8) . . . .
N2 Bi2 N7 C31 176.7(7) . . . .
Bi1 Bi2 N7 C31 175.3(9) . . . .
N3 Bi2 N7 N8 46.3(4) . . . .
N6 Bi2 N7 N8 -99.3(4) . . . .
N2 Bi2 N7 N8 -25.6(6) . . . .
Bi1 Bi2 N7 N8 -27.1(4) . . . .
C31 N7 N8 C32 0.6(9) . . . .
Bi2 N7 N8 C32 -164.3(5) . . . .
C31 N7 N8 Bi1 -165.4(5) . . . .
Bi2 N7 N8 Bi1 29.6(4) . . . .
N1 Bi1 N8 C32 172.2(7) . . . .
N5 Bi1 N8 C32 -113.9(8) . . . .
N4 Bi1 N8 C32 101.2(8) . . . .
Bi2 Bi1 N8 C32 174.1(8) . . . .
N1 Bi1 N8 N7 -28.6(6) . . . .
N5 Bi1 N8 N7 45.3(4) . . . .
N4 Bi1 N8 N7 -99.6(4) . . . .
Bi2 Bi1 N8 N7 -26.8(4) . . . .
N2 N1 C1 C7 173.5(6) . . . .
Bi1 N1 C1 C7 -28.6(13) . . . .
N2 N1 C1 P1 -1.0(8) . . . .
Bi1 N1 C1 P1 156.9(5) . . . .
C2 P1 C1 N1 0.1(6) . . . .
C2 P1 C1 C7 -174.2(7) . . . .
N1 N2 C2 C3 177.7(7) . . . .
Bi2 N2 C2 C3 -23.7(12) . . . .
N1 N2 C2 P1 -1.6(9) . . . .
Bi2 N2 C2 P1 156.9(5) . . . .
C1 P1 C2 N2 0.9(6) . . . .
C1 P1 C2 C3 -178.4(7) . . . .
N2 C2 C3 C4 64.9(12) . . . .
P1 C2 C3 C4 -115.8(10) . . . .
N2 C2 C3 C6 -58.5(11) . . . .
P1 C2 C3 C6 120.7(9) . . . .
N2 C2 C3 C5 -175.2(8) . . . .
P1 C2 C3 C5 4.0(11) . . . .
N1 C1 C7 C9 51.0(11) . . . .
P1 C1 C7 C9 -135.1(8) . . . .
N1 C1 C7 C10 -68.7(10) . . . .
P1 C1 C7 C10 105.2(8) . . . .
N1 C1 C7 C8 172.8(7) . . . .
P1 C1 C7 C8 -13.3(10) . . . .
N4 N3 C11 C17 172.7(7) . . . .
Bi2 N3 C11 C17 -26.9(13) . . . .
N4 N3 C11 P2 -3.9(9) . . . .
Bi2 N3 C11 P2 156.5(5) . . . .
C12 P2 C11 N3 3.3(6) . . . .
C12 P2 C11 C17 -173.2(8) . . . .
N3 N4 C12 C13 177.3(7) . . . .
Bi1 N4 C12 C13 -18.9(14) . . . .
N3 N4 C12 P2 0.3(9) . . . .
Bi1 N4 C12 P2 164.1(6) . . . .
C11 P2 C12 N4 -2.0(7) . . . .
C11 P2 C12 C13 -178.9(8) . . . .
N4 C12 C13 C14 -161.0(9) . . . .
P2 C12 C13 C14 15.7(11) . . . .
N4 C12 C13 C15 80.6(10) . . . .
P2 C12 C13 C15 -102.8(8) . . . .
N4 C12 C13 C16 -39.7(11) . . . .
P2 C12 C13 C16 136.9(7) . . . .
N3 C11 C17 C18 168.2(8) . . . .
P2 C11 C17 C18 -15.6(12) . . . .
N3 C11 C17 C20 45.2(13) . . . .
P2 C11 C17 C20 -138.6(8) . . . .
N3 C11 C17 C19 -73.5(10) . . . .
P2 C11 C17 C19 102.7(9) . . . .
N6 N5 C21 C27 174.7(8) . . . .
Bi1 N5 C21 C27 -21.7(14) . . . .
N6 N5 C21 P3 -3.0(9) . . . .
Bi1 N5 C21 P3 160.5(5) . . . .
C22 P3 C21 N5 2.0(7) . . . .
C22 P3 C21 C27 -175.6(9) . . . .
N5 N6 C22 C23 173.4(7) . . . .
Bi2 N6 C22 C23 -27.8(14) . . . .
N5 N6 C22 P3 -0.9(9) . . . .
Bi2 N6 C22 P3 157.9(6) . . . .
C21 P3 C22 N6 -0.6(7) . . . .
C21 P3 C22 C23 -174.8(8) . . . .
N6 C22 C23 C24 -66.1(11) . . . .
P3 C22 C23 C24 107.5(8) . . . .
N6 C22 C23 C25 55.0(12) . . . .
P3 C22 C23 C25 -131.4(8) . . . .
N6 C22 C23 C26 174.3(8) . . . .
P3 C22 C23 C26 -12.0(12) . . . .
N5 C21 C27 C30 -54.7(12) . . . .
P3 C21 C27 C30 122.8(8) . . . .
N5 C21 C27 C28 -175.9(9) . . . .
P3 C21 C27 C28 1.6(13) . . . .
N5 C21 C27 C29 65.3(11) . . . .
P3 C21 C27 C29 -117.3(8) . . . .
N8 N7 C31 C37 176.0(6) . . . .
Bi2 N7 C31 C37 -27.6(12) . . . .
N8 N7 C31 P4 -0.2(8) . . . .
Bi2 N7 C31 P4 156.2(5) . . . .
C32 P4 C31 N7 -0.2(6) . . . .
C32 P4 C31 C37 -176.3(7) . . . .
N7 N8 C32 C33 175.2(6) . . . .
Bi1 N8 C32 C33 -27.0(12) . . . .
N7 N8 C32 P4 -0.8(8) . . . .
Bi1 N8 C32 P4 157.0(5) . . . .
C31 P4 C32 N8 0.5(6) . . . .
C31 P4 C32 C33 -175.2(7) . . . .
N8 C32 C33 C34 170.0(7) . . . .
P4 C32 C33 C34 -14.6(11) . . . .
N8 C32 C33 C35 -72.4(10) . . . .
P4 C32 C33 C35 103.0(8) . . . .
N8 C32 C33 C36 49.0(11) . . . .
P4 C32 C33 C36 -135.6(7) . . . .
N7 C31 C37 C38 -175.8(7) . . . .
P4 C31 C37 C38 0.0(10) . . . .
N7 C31 C37 C40 -57.8(10) . . . .
P4 C31 C37 C40 118.0(7) . . . .
N7 C31 C37 C39 64.5(10) . . . .
P4 C31 C37 C39 -119.8(8) . . . .
